data_4002991
loop_
_publ_author_name
'Zhou, Laidong'
'Assoud, Abdeljalil'
'Shyamsunder, Abhinandan'
'Huq, Ashfia'
'Zhang, Qiang'
'Hartmann, Pascal'
'Kulisch, Joern'
'Nazar, Linda F.'

_publ_section_title
;
 An Entropically Stabilized Fast-Ion Conductor: Li3.25[Si0.25P0.75]S4
;
_journal_issue 19
_journal_name_full 'Chemistry of Materials'
_journal_page_first 7801
_journal_paper_doi 10.1021/acs.chemmater.9b00657
_journal_volume 31
_journal_year 2019
_chemical_formula_moiety 'Li3.28 P0.75 S4 Si0.25'
_chemical_formula_sum 'Li3.28 P0.75 S4 Si0.25'
_chemical_formula_weight 181.24
_space_group_crystal_system orthorhombic
_space_group_IT_number 62
_space_group_name_Hall '-P 2ac 2n'
_space_group_name_H-M_alt 'P n m a'
_symmetry_space_group_name_Hall '-P 2ac 2n'
_symmetry_space_group_name_H-M 'P n m a'
_audit_creation_method SHELXL-2016
_cell_angle_alpha 90
_cell_angle_beta 90
_cell_angle_gamma 90
_cell_formula_units_Z 4
_cell_length_a 13.1580(12)
_cell_length_b 8.0286(7)
_cell_length_c 6.1287(5)
_cell_measurement_reflns_used 750
_cell_measurement_temperature 280(2)
_cell_measurement_theta_max 30
_cell_measurement_theta_min 1.5
_cell_volume 647.44(10)
_computing_cell_refinement 'SMART, 'Bruker APEX II'
_computing_data_collection 'Bruker kappa APEX II'
_computing_data_reduction 'SAINT, 'Bruker APEX II'
_computing_molecular_graphics Diamond
_computing_structure_refinement 'SHELXL-2016 (Sheldrick, 2016)'
_computing_structure_solution 'SHELXL-2016 (Sheldrick, 2016)'
_diffrn_ambient_temperature 280(2)
_diffrn_measured_fraction_theta_full 1.000
_diffrn_measured_fraction_theta_max 1.000
_diffrn_measurement_device_type 'BRUKER kappa APEX II'
_diffrn_measurement_method 'Omega and phi scan'
_diffrn_radiation_monochromator graphite
_diffrn_radiation_source 'fine-focus sealed tube'
_diffrn_radiation_type MoK\a
_diffrn_radiation_wavelength 0.71073
_diffrn_reflns_av_R_equivalents 0.0202
_diffrn_reflns_av_unetI/netI 0.0160
_diffrn_reflns_Laue_measured_fraction_full 1.000
_diffrn_reflns_Laue_measured_fraction_max 1.000
_diffrn_reflns_limit_h_max 16
_diffrn_reflns_limit_h_min -18
_diffrn_reflns_limit_k_max 9
_diffrn_reflns_limit_k_min -11
_diffrn_reflns_limit_l_max 8
_diffrn_reflns_limit_l_min -8
_diffrn_reflns_number 5928
_diffrn_reflns_point_group_measured_fraction_full 1.000
_diffrn_reflns_point_group_measured_fraction_max 1.000
_diffrn_reflns_theta_full 25.242
_diffrn_reflns_theta_max 29.985
_diffrn_reflns_theta_min 3.096
_diffrn_standards_decay_% 0
_diffrn_standards_interval_time 3
_diffrn_standards_number 3
_exptl_absorpt_coefficient_mu 1.557
_exptl_absorpt_correction_T_max 0.7460
_exptl_absorpt_correction_T_min 0.6980
_exptl_absorpt_correction_type multi-scan
_exptl_absorpt_process_details SADABS
_exptl_crystal_colour colourless
_exptl_crystal_density_diffrn 1.859
_exptl_crystal_description Plate
_exptl_crystal_F_000 354
_exptl_crystal_size_max 0.110
_exptl_crystal_size_mid 0.090
_exptl_crystal_size_min 0.013
_refine_diff_density_max 0.305
_refine_diff_density_min -0.219
_refine_diff_density_rms 0.061
_refine_ls_extinction_method none
_refine_ls_goodness_of_fit_ref 1.036
_refine_ls_hydrogen_treatment undef
_refine_ls_matrix_type full
_refine_ls_number_parameters 65
_refine_ls_number_reflns 1013
_refine_ls_number_restraints 6
_refine_ls_restrained_S_all 1.033
_refine_ls_R_factor_all 0.0263
_refine_ls_R_factor_gt 0.0192
_refine_ls_shift/su_max 0.000
_refine_ls_shift/su_mean 0.000
_refine_ls_structure_factor_coef Fsqd
_refine_ls_weighting_details 'w=1/[\s^2^(Fo^2^)+(0.0265P)^2^+0.0708P] where P=(Fo^2^+2Fc^2^)/3'
_refine_ls_weighting_scheme calc
_refine_ls_wR_factor_gt 0.0438
_refine_ls_wR_factor_ref 0.0461
_reflns_Friedel_coverage 0.000
_reflns_number_gt 868
_reflns_number_total 1013
_reflns_threshold_expression 'I > 2\s(I)'
_cod_data_source_file Li3.25Si0.25P0.75S4-280K.cif
_cod_data_source_block Li3.25Si0.25P0.75S4-280K
_cod_database_code 4002991
_shelx_space_group_comment
;
The symmetry employed for this shelxl refinement is uniquely defined
by the following loop, which should always be used as a source of
symmetry information in preference to the above space-group names.
They are only intended as comments.
;
_shelx_estimated_absorpt_t_min 0.847
_shelx_estimated_absorpt_t_max 0.980

loop_
_space_group_symop_operation_xyz
'x, y, z'
'-x+1/2, -y, z+1/2'
'-x, y+1/2, -z'
'x+1/2, -y+1/2, -z+1/2'
'-x, -y, -z'
'x-1/2, y, -z-1/2'
'x, -y-1/2, z'
'-x-1/2, y-1/2, z-1/2'

loop_
_atom_site_label
_atom_site_type_symbol
_atom_site_fract_x
_atom_site_fract_y
_atom_site_fract_z
_atom_site_U_iso_or_equiv
_atom_site_adp_type
_atom_site_occupancy
_atom_site_site_symmetry_order
_atom_site_calc_flag
_atom_site_refinement_flags_posn
_atom_site_refinement_flags_adp
_atom_site_refinement_flags_occupancy
P1 P 0.08729(3) 0.250000 0.15622(6) 0.01522(11) Uani 0.75 2 d S T P
Si1 Si 0.08729(3) 0.250000 0.15622(6) 0.01522(11) Uani 0.25 2 d S T P
S1 S 0.15281(2) 0.03571(4) 0.27631(5) 0.02359(10) Uani 1 1 d . . .
S2 S -0.06191(3) 0.250000 0.26841(7) 0.01986(11) Uani 1 2 d S T P
S3 S 0.10084(4) 0.250000 -0.17765(7) 0.02334(12) Uani 1 2 d S T P
Li1A Li 0.3299(2) 0.0305(4) 0.3846(5) 0.0402(8) Uani 0.912(6) 1 d . U P
Li1B Li 0.334(2) 0.012(4) 0.218(6) 0.0402(8) Uani 0.088(6) 1 d . U P
Li2 Li 0.0061(5) 0.0447(8) 0.5572(9) 0.046(2) Uani 0.457(10) 1 d . . .
Li3A Li -0.079(3) 0.250000 -0.178(18) 0.07(2) Uani 0.20(5) 2 d S T .
Li3B Li -0.071(3) 0.250000 -0.312(13) 0.047(15) Uani 0.16(5) 2 d S T .

loop_
_atom_site_aniso_label
_atom_site_aniso_U_11
_atom_site_aniso_U_22
_atom_site_aniso_U_33
_atom_site_aniso_U_23
_atom_site_aniso_U_13
_atom_site_aniso_U_12
P1 0.0162(2) 0.0159(2) 0.01357(19) 0.000 0.00137(15) 0.000
Si1 0.0162(2) 0.0159(2) 0.01357(19) 0.000 0.00137(15) 0.000
S1 0.02099(17) 0.02320(17) 0.02658(16) 0.00543(11) 0.00036(11) 0.00414(12)
S2 0.0174(2) 0.0201(2) 0.0222(2) 0.000 0.00197(15) 0.000
S3 0.0328(3) 0.0224(2) 0.01478(18) 0.000 0.00339(16) 0.000
Li1A 0.0301(15) 0.0363(15) 0.054(2) 0.0166(14) -0.0037(13) 0.0012(11)
Li1B 0.0301(15) 0.0363(15) 0.054(2) 0.0166(14) -0.0037(13) 0.0012(11)
Li2 0.040(4) 0.056(5) 0.041(4) 0.022(3) 0.001(3) -0.012(3)
Li3A 0.07(2) 0.046(16) 0.10(6) 0.000 -0.02(2) 0.000
Li3B 0.046(18) 0.045(16) 0.05(3) 0.000 -0.010(15) 0.000

loop_
_atom_type_symbol
_atom_type_description
_atom_type_scat_dispersion_real
_atom_type_scat_dispersion_imag
_atom_type_scat_source
Li Li -0.0003 0.0001 'International Tables Vol C Tables 4.2.6.8 and 6.1.1.4'
P P 0.1023 0.0942 'International Tables Vol C Tables 4.2.6.8 and 6.1.1.4'
S S 0.1246 0.1234 'International Tables Vol C Tables 4.2.6.8 and 6.1.1.4'
Si Si 0.0817 0.0704 'International Tables Vol C Tables 4.2.6.8 and 6.1.1.4'

loop_
_geom_angle_atom_site_label_1
_geom_angle_atom_site_label_2
_geom_angle_atom_site_label_3
_geom_angle
_geom_angle_site_symmetry_1
_geom_angle_site_symmetry_3
S3 P1 S1 108.634(16) . .
S3 P1 S1 108.634(16) . 7_565
S1 P1 S1 113.24(3) . 7_565
S3 P1 S2 114.29(3) . .
S1 P1 S2 106.073(17) . .
S1 P1 S2 106.074(17) 7_565 .
S3 P1 Li3A 51.9(18) . .
S1 P1 Li3A 123.34(6) . .
S1 P1 Li3A 123.34(6) 7_565 .
S2 P1 Li3A 62.4(18) . .
S3 P1 Li1A 54.31(7) . 2_554
S1 P1 Li1A 54.58(7) . 2_554
S1 P1 Li1A 132.23(6) 7_565 2_554
S2 P1 Li1A 121.68(6) . 2_554
Li3A P1 Li1A 83.5(12) . 2_554
S3 P1 Li1A 54.31(7) . 8_665
S1 P1 Li1A 132.23(6) . 8_665
S1 P1 Li1A 54.58(7) 7_565 8_665
S2 P1 Li1A 121.68(6) . 8_665
Li3A P1 Li1A 83.5(12) . 8_665
Li1A P1 Li1A 97.09(13) 2_554 8_665
P1 S1 Li2 90.68(15) . 5_556
P1 S1 Li1B 115.2(7) . .
Li2 S1 Li1B 153.5(8) 5_556 .
P1 S1 Li1A 120.97(7) . .
Li2 S1 Li1A 135.44(16) 5_556 .
Li1B S1 Li1A 24.6(9) . .
P1 S1 Li1A 82.59(7) . 2_554
Li2 S1 Li1A 115.64(15) 5_556 2_554
Li1B S1 Li1A 75.5(9) . 2_554
Li1A S1 Li1A 100.03(8) . 2_554
P1 S1 Li3B 127.3(8) . 5
Li2 S1 Li3B 49.9(12) 5_556 5
Li1B S1 Li3B 111.1(11) . 5
Li1A S1 Li3B 111.6(8) . 5
Li1A S1 Li3B 85.8(18) 2_554 5
P1 S1 Li3A 120.3(12) . 5
Li2 S1 Li3A 62.1(19) 5_556 5
Li1B S1 Li3A 105.5(14) . 5
Li1A S1 Li3A 114.4(7) . 5
Li1A S1 Li3A 67(2) 2_554 5
Li3B S1 Li3A 18.7(11) 5 5
P1 S1 Li2 84.38(14) . .
Li2 S1 Li2 23.1(3) 5_556 .
Li1B S1 Li2 146.6(9) . .
Li1A S1 Li2 122.40(15) . .
Li1A S1 Li2 136.16(14) 2_554 .
Li3B S1 Li2 69.6(14) 5 .
Li3A S1 Li2 84(2) 5 .
P1 S1 Li1B 119.7(6) . 2
Li2 S1 Li1B 66.3(7) 5_556 2
Li1B S1 Li1B 94.2(10) . 2
Li1A S1 Li1B 70.6(6) . 2
Li1A S1 Li1B 157.7(7) 2_554 2
Li3B S1 Li1B 79.4(19) 5 2
Li3A S1 Li1B 98(2) 5 2
Li2 S1 Li1B 52.6(6) . 2
P1 S2 Li1B 124.0(7) . 6_556
P1 S2 Li1B 124.0(7) . 4_455
Li1B S2 Li1B 108.8(15) 6_556 4_455
P1 S2 Li1A 114.92(7) . 6_556
Li1B S2 Li1A 24.7(9) 6_556 6_556
Li1B S2 Li1A 105.1(8) 4_455 6_556
P1 S2 Li1A 114.92(7) . 4_455
Li1B S2 Li1A 105.1(8) 6_556 4_455
Li1B S2 Li1A 24.7(9) 4_455 4_455
Li1A S2 Li1A 91.92(15) 6_556 4_455
P1 S2 Li3B 111.9(7) . 1_556
Li1B S2 Li3B 86.5(10) 6_556 1_556
Li1B S2 Li3B 86.5(10) 4_455 1_556
Li1A S2 Li3B 110.8(5) 6_556 1_556
Li1A S2 Li3B 110.8(5) 4_455 1_556
P1 S2 Li2 84.24(14) . .
Li1B S2 Li2 70.0(9) 6_556 .
Li1B S2 Li2 134.3(9) 4_455 .
Li1A S2 Li2 90.26(15) 6_556 .
Li1A S2 Li2 157.42(16) 4_455 .
Li3B S2 Li2 47.9(4) 1_556 .
P1 S2 Li2 84.24(14) . 7_565
Li1B S2 Li2 134.3(9) 6_556 7_565
Li1B S2 Li2 70.0(9) 4_455 7_565
Li1A S2 Li2 157.42(16) 6_556 7_565
Li1A S2 Li2 90.26(15) 4_455 7_565
Li3B S2 Li2 47.9(4) 1_556 7_565
Li2 S2 Li2 79.4(3) . 7_565
P1 S2 Li2 82.76(14) . 3_556
Li1B S2 Li2 149.1(8) 6_556 3_556
Li1B S2 Li2 55.4(8) 4_455 3_556
Li1A S2 Li2 160.04(15) 6_556 3_556
Li1A S2 Li2 71.29(15) 4_455 3_556
Li3B S2 Li2 67.5(3) 1_556 3_556
Li2 S2 Li2 101.20(5) . 3_556
Li2 S2 Li2 22.1(3) 7_565 3_556
P1 S2 Li2 82.76(14) . 5_556
Li1B S2 Li2 55.4(8) 6_556 5_556
Li1B S2 Li2 149.1(8) 4_455 5_556
Li1A S2 Li2 71.29(15) 6_556 5_556
Li1A S2 Li2 160.04(15) 4_455 5_556
Li3B S2 Li2 67.5(3) 1_556 5_556
Li2 S2 Li2 22.1(3) . 5_556
Li2 S2 Li2 101.20(5) 7_565 5_556
Li2 S2 Li2 122.6(2) 3_556 5_556
P1 S2 Li3A 75.4(9) . .
Li1B S2 Li3A 89.2(10) 6_556 .
Li1B S2 Li3A 89.2(10) 4_455 .
Li1A S2 Li3A 64.6(5) 6_556 .
Li1A S2 Li3A 64.6(5) 4_455 .
Li3B S2 Li3A 172.6(11) 1_556 .
Li2 S2 Li3A 135.5(4) . .
Li2 S2 Li3A 135.5(4) 7_565 .
Li2 S2 Li3A 114.7(3) 3_556 .
Li2 S2 Li3A 114.7(3) 5_556 .
P1 S3 Li1B 107.5(9) . 8_665
P1 S3 Li1B 107.5(9) . 2_554
Li1B S3 Li1B 126.3(17) 8_665 2_554
P1 S3 Li3A 85(3) . .
Li1B S3 Li3A 111.2(11) 8_665 .
Li1B S3 Li3A 111.2(11) 2_554 .
P1 S3 Li3B 105.0(19) . .
Li1B S3 Li3B 104.4(11) 8_665 .
Li1B S3 Li3B 104.4(11) 2_554 .
Li3A S3 Li3B 20.0(13) . .
P1 S3 Li1A 82.97(8) . 8_665
Li1B S3 Li1A 24.6(9) 8_665 8_665
Li1B S3 Li1A 136.5(8) 2_554 8_665
Li3A S3 Li1A 111.7(5) . 8_665
Li3B S3 Li1A 113.64(8) . 8_665
P1 S3 Li1A 82.97(8) . 2_554
Li1B S3 Li1A 136.5(8) 8_665 2_554
Li1B S3 Li1A 24.6(9) 2_554 2_554
Li3A S3 Li1A 111.7(5) . 2_554
Li3B S3 Li1A 113.64(8) . 2_554
Li1A S3 Li1A 132.66(14) 8_665 2_554
P1 S3 Li2 125.06(12) . 1_554
Li1B S3 Li2 124.3(9) 8_665 1_554
Li1B S3 Li2 56.3(8) 2_554 1_554
Li3A S3 Li2 61.7(19) . 1_554
Li3B S3 Li2 48.9(11) . 1_554
Li1A S3 Li2 147.74(15) 8_665 1_554
Li1A S3 Li2 72.38(16) 2_554 1_554
P1 S3 Li2 125.06(12) . 7_564
Li1B S3 Li2 56.3(8) 8_665 7_564
Li1B S3 Li2 124.3(9) 2_554 7_564
Li3A S3 Li2 61.7(19) . 7_564
Li3B S3 Li2 48.9(11) . 7_564
Li1A S3 Li2 72.38(16) 8_665 7_564
Li1A S3 Li2 147.74(15) 2_554 7_564
Li2 S3 Li2 77.6(3) 1_554 7_564
Li1B Li1A S1 77.6(17) . .
Li1B Li1A S2 72.2(18) . 6_656
S1 Li1A S2 116.18(11) . 6_656
Li1B Li1A S3 72.1(17) . 2
S1 Li1A S3 109.23(12) . 2
S2 Li1A S3 112.59(12) 6_656 2
Li1B Li1A S1 157.5(17) . 2
S1 Li1A S1 110.99(12) . 2
S2 Li1A S1 118.25(13) 6_656 2
S3 Li1A S1 85.38(8) 2 2
Li1B Li1A Li3A 135(2) . 6_656
S1 Li1A Li3A 125.4(6) . 6_656
S2 Li1A Li3A 62.8(16) 6_656 6_656
S3 Li1A Li3A 121.3(9) 2 6_656
S1 Li1A Li3A 58.0(17) 2 6_656
Li1B Li1A Li1B 134.3(14) . 2
S1 Li1A Li1B 59.7(7) . 2
S2 Li1A Li1B 139.6(6) 6_656 2
S3 Li1A Li1B 105.6(6) 2 2
S1 Li1A Li1B 51.5(7) 2 2
Li3A Li1A Li1B 86.6(15) 6_656 2
Li1B Li1A P1 114.7(17) . 2
S1 Li1A P1 120.86(10) . 2
S2 Li1A P1 122.70(10) 6_656 2
S3 Li1A P1 42.72(4) 2 2
S1 Li1A P1 42.84(4) 2 2
Li3A Li1A P1 87.8(14) 6_656 2
Li1B Li1A P1 78.3(7) 2 2
Li1B Li1A Li2 43.3(17) . 2_554
S1 Li1A Li2 120.71(17) . 2_554
S2 Li1A Li2 58.19(13) 6_656 2_554
S3 Li1A Li2 56.42(14) 2 2_554
S1 Li1A Li2 122.64(16) 2 2_554
Li3A Li1A Li2 104.4(11) 6_656 2_554
Li1B Li1A Li2 161.9(6) 2 2_554
P1 Li1A Li2 87.65(15) 2 2_554
Li1B Li1A Li3B 144(2) . 6_656
S1 Li1A Li3B 124.7(5) . 6_656
S2 Li1A Li3B 72.6(9) 6_656 6_656
S3 Li1A Li3B 116.7(5) 2 6_656
S1 Li1A Li3B 48.0(8) 2 6_656
Li3A Li1A Li3B 10.0(10) 6_656 6_656
Li1B Li1A Li3B 79.1(10) 2 6_656
P1 Li1A Li3B 79.8(6) 2 6_656
Li2 Li1A Li3B 109.9(7) 2_554 6_656
Li1B Li1A Li1A 98.4(18) . 7_565
S1 Li1A Li1A 89.02(7) . 7_565
S2 Li1A Li1A 44.04(7) 6_656 7_565
S3 Li1A Li1A 156.33(7) 2 7_565
S1 Li1A Li1A 102.44(7) 2 7_565
Li3A Li1A Li1A 50.8(13) 6_656 7_565
Li1B Li1A Li1A 96.5(6) 2 7_565
P1 Li1A Li1A 138.55(6) 2 7_565
Li2 Li1A Li1A 101.59(13) 2_554 7_565
Li3B Li1A Li1A 58.9(7) 6_656 7_565
Li1A Li1B S2 83(2) . 6_656
Li1A Li1B S3 83.3(18) . 2
S2 Li1B S3 120.4(13) 6_656 2
Li1A Li1B Li2 119(2) . 2_554
S2 Li1B Li2 69.8(9) 6_656 2_554
S3 Li1B Li2 67.7(9) 2 2_554
Li1A Li1B S1 77.8(18) . .
S2 Li1B S1 120.2(14) 6_656 .
S3 Li1B S1 112.8(12) 2 .
Li2 Li1B S1 162.2(18) 2_554 .
Li1A Li1B S1 180(3) . 2_554
S2 Li1B S1 96.4(11) 6_656 2_554
S3 Li1B S1 96.9(12) 2 2_554
Li2 Li1B S1 60.4(9) 2_554 2_554
S1 Li1B S1 102.5(12) . 2_554
Li1A Li1B Li2 128(2) . 6_656
S2 Li1B Li2 58.8(7) 6_656 6_656
S3 Li1B Li2 87.4(10) 2 6_656
Li2 Li1B Li2 20.1(4) 2_554 6_656
S1 Li1B Li2 150.0(14) . 6_656
S1 Li1B Li2 51.3(6) 2_554 6_656
Li1A Li1B Li1A 131(2) . 2_554
S2 Li1B Li1A 122.3(12) 6_656 2_554
S3 Li1B Li1A 110.1(13) 2 2_554
Li2 Li1B Li1A 109.5(14) 2_554 2_554
S1 Li1B Li1A 53.0(6) . 2_554
S1 Li1B Li1A 49.7(6) 2_554 2_554
Li2 Li1B Li1A 100.3(11) 6_656 2_554
Li1A Li1B Li3B 132(2) . 6_655
S2 Li1B Li3B 49.5(12) 6_656 6_655
S3 Li1B Li3B 124.8(13) 2 6_655
Li2 Li1B Li3B 58.2(8) 2_554 6_655
S1 Li1B Li3B 115.3(12) . 6_655
S1 Li1B Li3B 47.7(11) 2_554 6_655
Li2 Li1B Li3B 38.1(6) 6_656 6_655
Li1A Li1B Li3B 80.0(13) 2_554 6_655
Li2 Li2 Li3B 138.1(16) 5_556 1_556
Li2 Li2 Li1B 107.0(11) 5_556 2
Li3B Li2 Li1B 114.8(16) 1_556 2
Li2 Li2 S1 88.1(7) 5_556 5_556
Li3B Li2 S1 68.3(11) 1_556 5_556
Li1B Li2 S1 122.7(9) 2 5_556
Li2 Li2 Li3A 145.1(12) 5_556 1_556
Li3B Li2 Li3A 16.8(8) 1_556 1_556
Li1B Li2 Li3A 104.3(15) 2 1_556
S1 Li2 Li3A 61.8(9) 5_556 1_556
Li2 Li2 S2 85.6(7) 5_556 .
Li3B Li2 S2 66(2) 1_556 .
Li1B Li2 S2 135.9(9) 2 .
S1 Li2 S2 99.2(2) 5_556 .
Li3A Li2 S2 82.7(18) 1_556 .
Li2 Li2 S1 68.8(7) 5_556 .
Li3B Li2 S1 129.6(15) 1_556 .
Li1B Li2 S1 67.1(9) 2 .
S1 Li2 S1 156.9(3) 5_556 .
Li3A Li2 S1 139.8(11) 1_556 .
S2 Li2 S1 79.63(15) . .
Li2 Li2 S3 160.7(9) 5_556 1_556
Li3B Li2 S3 59.9(12) 1_556 1_556
Li1B Li2 S3 56.0(8) 2 1_556
S1 Li2 S3 108.5(2) 5_556 1_556
Li3A Li2 S3 54.2(8) 1_556 1_556
S2 Li2 S3 100.8(2) . 1_556
S1 Li2 S3 94.3(2) . 1_556
Li2 Li2 S2 72.3(7) 5_556 5_556
Li3B Li2 S2 132(2) 1_556 5_556
Li1B Li2 S2 54.8(8) 2 5_556
S1 Li2 S2 80.44(17) 5_556 5_556
Li3A Li2 S2 115.5(18) 1_556 5_556
S2 Li2 S2 157.9(3) . 5_556
S1 Li2 S2 92.0(2) . 5_556
S3 Li2 S2 100.13(19) 1_556 5_556
Li2 Li2 Li1B 53.0(9) 5_556 6_556
Li3B Li2 Li1B 85.2(15) 1_556 6_556
Li1B Li2 Li1B 159.9(4) 2 6_556
S1 Li2 Li1B 62.4(7) 5_556 6_556
Li3A Li2 Li1B 95.1(14) 1_556 6_556
S2 Li2 Li1B 51.2(7) . 6_556
S1 Li2 Li1B 101.3(7) . 6_556
S3 Li2 Li1B 143.6(7) 1_556 6_556
S2 Li2 Li1B 111.8(7) 5_556 6_556
Li2 Li2 Li3B 28.5(11) 5_556 5
Li3B Li2 Li3B 166.6(6) 1_556 5
Li1B Li2 Li3B 78.5(12) 2 5
S1 Li2 Li3B 104.6(8) 5_556 5
Li3A Li2 Li3B 165.6(8) 1_556 5
S2 Li2 Li3B 105.3(13) . 5
S1 Li2 Li3B 54.5(9) . 5
S3 Li2 Li3B 133.3(8) 1_556 5
S2 Li2 Li3B 54.3(13) 5_556 5
Li1B Li2 Li3B 81.4(11) 6_556 5
Li2 Li2 Li1A 115.5(8) 5_556 2
Li3B Li2 Li1A 104.4(17) 1_556 2
Li1B Li2 Li1A 17.4(9) 2 2
S1 Li2 Li1A 106.60(19) 5_556 2
Li3A Li2 Li1A 91.1(15) 1_556 2
S2 Li2 Li1A 146.6(2) . 2
S1 Li2 Li1A 84.4(2) . 2
S3 Li2 Li1A 51.20(12) 1_556 2
S2 Li2 Li1A 50.53(12) 5_556 2
Li1B Li2 Li1A 162.0(7) 6_556 2
Li3B Li2 Li1A 88.4(11) 5 2
Li3B Li3A S3 82(5) . .
Li3B Li3A S1 79(3) . 5
S3 Li3A S1 112.2(15) . 5
Li3B Li3A S1 79(3) . 3
S3 Li3A S1 112.2(15) . 3
S1 Li3A S1 127(2) 5 3
Li3B Li3A Li2 47(3) . 1_554
S3 Li3A Li2 64.2(16) . 1_554
S1 Li3A Li2 56.1(12) 5 1_554
S1 Li3A Li2 126(4) 3 1_554
Li3B Li3A Li2 47(3) . 7_564
S3 Li3A Li2 64.2(16) . 7_564
S1 Li3A Li2 126(4) 5 7_564
S1 Li3A Li2 56.1(12) 3 7_564
Li2 Li3A Li2 80(3) 1_554 7_564
Li3B Li3A S2 168(4) . .
S3 Li3A S2 85(2) . .
S1 Li3A S2 105(3) 5 .
S1 Li3A S2 105(3) 3 .
Li2 Li3A S2 126.4(16) 1_554 .
Li2 Li3A S2 126.4(16) 7_564 .
Li3B Li3A Li1A 134(2) . 4_455
S3 Li3A Li1A 115(2) . 4_455
S1 Li3A Li1A 124(3) 5 4_455
S1 Li3A Li1A 54.8(9) 3 4_455
Li2 Li3A Li1A 179(3) 1_554 4_455
Li2 Li3A Li1A 100.9(2) 7_564 4_455
S2 Li3A Li1A 52.6(19) . 4_455
Li3B Li3A Li1A 134(2) . 6_556
S3 Li3A Li1A 115(2) . 6_556
S1 Li3A Li1A 54.8(9) 5 6_556
S1 Li3A Li1A 124(3) 3 6_556
Li2 Li3A Li1A 100.9(2) 1_554 6_556
Li2 Li3A Li1A 179(3) 7_564 6_556
S2 Li3A Li1A 52.6(19) . 6_556
Li1A Li3A Li1A 78(3) 4_455 6_556
Li3B Li3A P1 125(5) . .
S3 Li3A P1 43.1(10) . .
S1 Li3A P1 115.9(16) 5 .
S1 Li3A P1 115.9(16) 3 .
Li2 Li3A P1 96.5(10) 1_554 .
Li2 Li3A P1 96.5(10) 7_564 .
S2 Li3A P1 42.2(13) . .
Li1A Li3A P1 83(2) 4_455 .
Li1A Li3A P1 83(2) 6_556 .
Li3B Li3A Li2 45.2(17) . 5
S3 Li3A Li2 73.8(19) . 5
S1 Li3A Li2 48.2(13) 5 5
S1 Li3A Li2 124(4) 3 5
Li2 Li3A Li2 9.7(4) 1_554 5
Li2 Li3A Li2 84(3) 7_564 5
S2 Li3A Li2 130.4(12) . 5
Li1A Li3A Li2 170.7(12) 4_455 5
Li1A Li3A Li2 96.9(3) 6_556 5
P1 Li3A Li2 104.9(9) . 5
Li3A Li3B Li2 116(3) . 7_564
Li3A Li3B Li2 116(3) . 1_554
Li2 Li3B Li2 104(3) 7_564 1_554
Li3A Li3B S3 78(4) . .
Li2 Li3B S3 71.2(9) 7_564 .
Li2 Li3B S3 71.2(9) 1_554 .
Li3A Li3B S1 82(2) . 5
Li2 Li3B S1 161(4) 7_564 5
Li2 Li3B S1 61.8(3) 1_554 5
S3 Li3B S1 111.7(12) . 5
Li3A Li3B S1 82(2) . 3
Li2 Li3B S1 61.8(3) 7_564 3
Li2 Li3B S1 161(4) 1_554 3
S3 Li3B S1 111.7(12) . 3
S1 Li3B S1 128.7(16) 5 3
Li3A Li3B S2 175(4) . 1_554
Li2 Li3B S2 66(2) 7_564 1_554
Li2 Li3B S2 66(2) 1_554 1_554
S3 Li3B S2 107(2) . 1_554
S1 Li3B S2 96.0(18) 5 1_554
S1 Li3B S2 96.0(18) 3 1_554
Li3A Li3B Li2 123.2(17) . 5
Li2 Li3B Li2 107(3) 7_564 5
Li2 Li3B Li2 13.4(6) 1_554 5
S3 Li3B Li2 84.4(10) . 5
S1 Li3B Li2 55.9(5) 5 5
S1 Li3B Li2 154(3) 3 5
S2 Li3B Li2 58.3(14) 1_554 5
Li3A Li3B Li2 123.2(17) . 3
Li2 Li3B Li2 13.4(6) 7_564 3
Li2 Li3B Li2 107(3) 1_554 3
S3 Li3B Li2 84.4(10) . 3
S1 Li3B Li2 154(3) 5 3
S1 Li3B Li2 55.9(5) 3 3
S2 Li3B Li2 58.3(14) 1_554 3
Li2 Li3B Li2 108(2) 5 3
Li3A Li3B Li1B 133(3) . 6
Li2 Li3B Li1B 110(3) 7_564 6
Li2 Li3B Li1B 56.7(14) 1_554 6
S3 Li3B Li1B 126.8(18) . 6
S1 Li3B Li1B 52.9(11) 5 6
S1 Li3B Li1B 114.6(18) 3 6
S2 Li3B Li1B 44.0(11) 1_554 6
Li2 Li3B Li1B 43.3(9) 5 6
Li2 Li3B Li1B 101(2) 3 6
Li3A Li3B Li1B 133(3) . 4_454
Li2 Li3B Li1B 56.7(14) 7_564 4_454
Li2 Li3B Li1B 110(3) 1_554 4_454
S3 Li3B Li1B 126.8(18) . 4_454
S1 Li3B Li1B 114.6(18) 5 4_454
S1 Li3B Li1B 52.9(11) 3 4_454
S2 Li3B Li1B 44.0(11) 1_554 4_454
Li2 Li3B Li1B 101(2) 5 4_454
Li2 Li3B Li1B 43.3(9) 3 4_454
Li1B Li3B Li1B 68.9(18) 6 4_454
Li3A Li3B Li1A 35.9(17) . 4_455
Li2 Li3B Li1A 94.2(12) 7_564 4_455
Li2 Li3B Li1A 152(3) 1_554 4_455
S3 Li3B Li1A 96(2) . 4_455
S1 Li3B Li1A 104(2) 5 4_455
S1 Li3B Li1A 46.2(10) 3 4_455
S2 Li3B Li1A 141.6(10) 1_554 4_455
Li2 Li3B Li1A 157.1(19) 5 4_455
Li2 Li3B Li1A 95.1(6) 3 4_455
Li1B Li3B Li1A 135.7(12) 6 4_455
Li1B Li3B Li1A 97.6(8) 4_454 4_455

loop_
_geom_bond_atom_site_label_1
_geom_bond_atom_site_label_2
_geom_bond_distance
_geom_bond_site_symmetry_2
P1 S3 2.0540(6) .
P1 S1 2.0604(4) .
P1 S1 2.0604(4) 7_565
P1 S2 2.0801(6) .
P1 Li3A 3.00(7) .
P1 Li1A 3.005(3) 2_554
P1 Li1A 3.005(3) 8_665
S1 Li2 2.414(6) 5_556
S1 Li1B 2.42(3) .
S1 Li1A 2.424(3) .
S1 Li1A 2.469(3) 2_554
S1 Li3B 2.544(17) 5
S1 Li3A 2.56(2) 5
S1 Li2 2.588(6) .
S1 Li1B 2.74(4) 2
S2 Li1B 2.35(3) 6_556
S2 Li1B 2.35(3) 4_455
S2 Li1A 2.451(3) 6_556
S2 Li1A 2.451(3) 4_455
S2 Li3B 2.58(8) 1_556
S2 Li2 2.579(6) .
S2 Li2 2.579(6) 7_565
S2 Li2 2.698(6) 3_556
S2 Li2 2.698(6) 5_556
S2 Li3A 2.74(11) .
S3 Li1B 2.36(3) 8_665
S3 Li1B 2.36(3) 2_554
S3 Li3A 2.37(4) .
S3 Li3B 2.40(4) .
S3 Li1A 2.459(3) 8_665
S3 Li1A 2.459(3) 2_554
S3 Li2 2.629(6) 1_554
S3 Li2 2.629(6) 7_564
Li1A Li1B 1.03(4) .
Li1A Li3A 2.79(8) 6_656
Li1A Li1B 3.00(3) 2
Li1A Li2 3.008(7) 2_554
Li1A Li3B 3.41(7) 6_656
Li1A Li1A 3.524(6) 7_565
Li1B Li2 2.37(3) 2_554
Li1B Li2 2.83(3) 6_656
Li1B Li3B 3.38(7) 6_655
Li2 Li2 1.017(12) 5_556
Li2 Li3B 2.09(4) 1_556
Li2 Li3A 2.57(8) 1_556
Li2 Li3B 2.93(5) 5
Li3A Li3B 0.83(5) .
